data_4317863
loop_
_publ_author_name
'Nadezhda A. Bokach'
'Vadim Yu. Kukushkin'
'Maxim L. Kuznetsov'
'Dmitrii A. Garnovskii'
'Giovanni Natile'
'Armando J. L. Pombeiro'

_publ_section_title
;
 Direct Addition of Alcohols to Organonitriles Activated by Ligation to a
 Platinum(IV) Center
;
_journal_name_full 'Inorganic Chemistry'
_journal_page_first 2041
_journal_page_last 2053
_journal_paper_doi 10.1021/ic011025h
_journal_volume 41
_journal_year 2002
_chemical_formula_sum 'C12 H26 Cl4 N2 O2 Pt'
_chemical_formula_weight 567.24
_chemical_name_systematic
;
  ?
;
_space_group_IT_number 5
_symmetry_cell_setting monoclinic
_symmetry_space_group_name_Hall 'C 2y'
_symmetry_space_group_name_H-M 'C 1 2 1'
_atom_sites_solution_hydrogens geom
_atom_sites_solution_primary direct
_atom_sites_solution_secondary difmap
_audit_creation_method SHELXL-97
_cell_angle_alpha 90.00
_cell_angle_beta 99.16(2)
_cell_angle_gamma 90.00
_cell_formula_units_Z 2
_cell_length_a 8.8090(10)
_cell_length_b 8.950(2)
_cell_length_c 12.855(3)
_cell_measurement_reflns_used 24
_cell_measurement_temperature 293(2)
_cell_measurement_theta_max 12.5
_cell_measurement_theta_min 11.7
_cell_volume 1000.6(3)
_computing_structure_refinement 'SHELXL-97 (Sheldrick, 1997)'
_computing_structure_solution 'SHELXS-97 (Sheldrick, 1990)'
_diffrn_ambient_temperature 293(2)
_diffrn_measured_fraction_theta_full 0.959
_diffrn_measured_fraction_theta_max 0.959
_diffrn_measurement_device_type 'Enraf-Nonius CAD-4'
_diffrn_measurement_method theta/2theta
_diffrn_radiation_monochromator beta-filter
_diffrn_radiation_source 'fine-focus sealed tube'
_diffrn_radiation_type MoK\a
_diffrn_radiation_wavelength 0.71073
_diffrn_reflns_av_R_equivalents 0.0195
_diffrn_reflns_av_sigmaI/netI 0.0211
_diffrn_reflns_limit_h_max 10
_diffrn_reflns_limit_h_min 0
_diffrn_reflns_limit_k_max 10
_diffrn_reflns_limit_k_min 0
_diffrn_reflns_limit_l_max 15
_diffrn_reflns_limit_l_min -15
_diffrn_reflns_number 1076
_diffrn_reflns_theta_full 25.97
_diffrn_reflns_theta_max 25.97
_diffrn_reflns_theta_min 1.60
_diffrn_standards_decay_% 2.0
_diffrn_standards_interval_time 60
_diffrn_standards_number 3
_exptl_absorpt_coefficient_mu 7.550
_exptl_absorpt_correction_T_max 0.619
_exptl_absorpt_correction_T_min 0.127
_exptl_absorpt_correction_type numeric
_exptl_crystal_colour yellow
_exptl_crystal_density_diffrn 1.883
_exptl_crystal_density_method 'not measured'
_exptl_crystal_description plate
_exptl_crystal_F_000 548
_exptl_crystal_size_max 0.32
_exptl_crystal_size_mid 0.30
_exptl_crystal_size_min 0.06
_refine_diff_density_max 1.778
_refine_diff_density_min -1.510
_refine_diff_density_rms 0.166
_refine_ls_abs_structure_details 'Flack H D (1983), Acta Cryst. A39, 876-881'
_refine_ls_abs_structure_Flack 0.02(3)
_refine_ls_extinction_coef 0.0005(5)
_refine_ls_extinction_expression Fc^*^=kFc[1+0.001xFc^2^\l^3^/sin(2\q)]^-1/4^
_refine_ls_extinction_method SHELXL
_refine_ls_goodness_of_fit_ref 1.086
_refine_ls_hydrogen_treatment mixed
_refine_ls_matrix_type full
_refine_ls_number_parameters 97
_refine_ls_number_reflns 1009
_refine_ls_number_restraints 0
_refine_ls_restrained_S_all 1.086
_refine_ls_R_factor_all 0.0326
_refine_ls_R_factor_gt 0.0326
_refine_ls_shift/su_max 0.000
_refine_ls_shift/su_mean 0.000
_refine_ls_structure_factor_coef Fsqd
_refine_ls_weighting_details 'calc w=1/[\s^2^(Fo^2^)+(0.0727P)^2^+0.0000P] where P=(Fo^2^+2Fc^2^)/3'
_refine_ls_weighting_scheme calc
_refine_ls_wR_factor_gt 0.0816
_refine_ls_wR_factor_ref 0.0816
_reflns_number_gt 1009
_reflns_number_total 1009
_reflns_threshold_expression >2sigma(I)
_cod_data_source_file ic011025h_4.cif
_cod_data_source_block trans-[PtCl4{NH=C(Et)OPr-n}2]
_cod_database_code 4317863

loop_
_symmetry_equiv_pos_as_xyz
'x, y, z'
'-x, y, -z'
'x+1/2, y+1/2, z'
'-x+1/2, y+1/2, -z'

loop_
_atom_site_label
_atom_site_type_symbol
_atom_site_fract_x
_atom_site_fract_y
_atom_site_fract_z
_atom_site_U_iso_or_equiv
_atom_site_adp_type
_atom_site_occupancy
_atom_site_symmetry_multiplicity
_atom_site_calc_flag
_atom_site_refinement_flags
_atom_site_disorder_assembly
_atom_site_disorder_group
Pt Pt 0.0000 0.5000 0.5000 0.0356(2) Uani 1 2 d S . .
Cl1 Cl 0.0000 0.2511(17) 0.5000 0.078(5) Uani 1 2 d S . .
Cl2 Cl 0.0000 0.7678(17) 0.5000 0.070(5) Uani 1 2 d S . .
Cl3 Cl 0.2118(3) 0.516(2) 0.6297(2) 0.0667(18) Uani 1 1 d . . .
O O 0.2558(10) 0.533(2) 0.2460(7) 0.064(5) Uani 1 1 d . . .
N N 0.1480(10) 0.485(4) 0.3936(7) 0.034(5) Uani 1 1 d . . .
C1 C 0.1502(13) 0.5629(15) 0.3049(9) 0.046(2) Uani 1 1 d . . .
C2 C 0.0398(17) 0.6805(16) 0.2555(11) 0.055(3) Uani 1 1 d . . .
C3 C -0.038(3) 0.635(3) 0.1458(15) 0.089(6) Uani 1 1 d . . .
C4 C 0.3733(16) 0.4253(19) 0.2766(12) 0.057(3) Uani 1 1 d . . .
C5 C 0.454(2) 0.400(3) 0.1844(18) 0.084(5) Uani 1 1 d . . .
C6 C 0.351(4) 0.342(5) 0.093(2) 0.133(13) Uani 1 1 d . . .
H1N H 0.2259 0.4230 0.4104 0.080 Uiso 1 1 d . . .
H21 H 0.0938 0.7733 0.2502 0.080 Uiso 1 1 d . . .
H22 H -0.0368 0.6989 0.3001 0.080 Uiso 1 1 d . . .
H31 H -0.1099 0.7091 0.1161 0.080 Uiso 1 1 d . . .
H32 H 0.0363 0.6166 0.1013 0.080 Uiso 1 1 d . . .
H33 H -0.0955 0.5415 0.1517 0.080 Uiso 1 1 d . . .
H41 H 0.3484 0.3299 0.3051 0.080 Uiso 1 1 d . . .
H42 H 0.4378 0.4790 0.3312 0.080 Uiso 1 1 d . . .
H51 H 0.5407 0.3366 0.2024 0.080 Uiso 1 1 d . . .
H52 H 0.4921 0.4961 0.1625 0.080 Uiso 1 1 d . . .
H61 H 0.4020 0.3232 0.0356 0.080 Uiso 1 1 d . . .
H62 H 0.3121 0.2421 0.1151 0.080 Uiso 1 1 d . . .
H63 H 0.2631 0.4030 0.0748 0.080 Uiso 1 1 d . . .

loop_
_atom_site_aniso_label
_atom_site_aniso_U_11
_atom_site_aniso_U_22
_atom_site_aniso_U_33
_atom_site_aniso_U_23
_atom_site_aniso_U_13
_atom_site_aniso_U_12
Pt 0.0316(3) 0.0407(3) 0.0347(3) 0.000 0.00642(15) 0.000
Cl1 0.144(13) 0.033(4) 0.056(8) 0.000 0.009(7) 0.000
Cl2 0.120(11) 0.043(4) 0.055(8) 0.000 0.041(7) 0.000
Cl3 0.0400(11) 0.112(6) 0.0462(12) -0.001(4) 0.0005(9) -0.010(4)
O 0.054(4) 0.095(17) 0.047(4) 0.019(6) 0.017(3) 0.014(6)
N 0.039(3) 0.025(15) 0.039(3) 0.002(4) 0.008(3) -0.007(5)
C1 0.042(5) 0.050(5) 0.047(6) 0.001(5) 0.007(4) -0.001(5)
C2 0.057(7) 0.052(7) 0.057(7) 0.010(6) 0.009(6) 0.010(6)
C3 0.098(14) 0.111(17) 0.052(9) 0.012(9) -0.008(9) 0.015(11)
C4 0.040(6) 0.078(9) 0.056(8) 0.005(7) 0.013(6) 0.007(6)
C5 0.066(10) 0.115(15) 0.077(12) 0.006(10) 0.028(9) 0.025(10)
C6 0.11(2) 0.18(3) 0.097(17) -0.06(2) 0.002(15) 0.05(2)

loop_
_atom_type_symbol
_atom_type_description
_atom_type_scat_dispersion_real
_atom_type_scat_dispersion_imag
_atom_type_scat_source
C C 0.0033 0.0016 'International Tables Vol C Tables 4.2.6.8 and 6.1.1.4'
H H 0.0000 0.0000 'International Tables Vol C Tables 4.2.6.8 and 6.1.1.4'
N N 0.0061 0.0033 'International Tables Vol C Tables 4.2.6.8 and 6.1.1.4'
O O 0.0106 0.0060 'International Tables Vol C Tables 4.2.6.8 and 6.1.1.4'
Cl Cl 0.1484 0.1585 'International Tables Vol C Tables 4.2.6.8 and 6.1.1.4'
Pt Pt -1.7033 8.3905 'International Tables Vol C Tables 4.2.6.8 and 6.1.1.4'

loop_
_geom_angle_atom_site_label_1
_geom_angle_atom_site_label_2
_geom_angle_atom_site_label_3
_geom_angle
_geom_angle_site_symmetry_1
_geom_angle_site_symmetry_3
_geom_angle_publ_flag
N Pt N 172.7(19) . 2_556 ?
N Pt Cl1 86.3(9) . . ?
N Pt Cl1 86.3(9) 2_556 . ?
N Pt Cl3 92.8(3) . 2_556 ?
N Pt Cl3 87.6(3) 2_556 2_556 ?
Cl1 Pt Cl3 93.6(5) . 2_556 ?
N Pt Cl3 87.6(3) . . ?
N Pt Cl3 92.8(3) 2_556 . ?
Cl1 Pt Cl3 93.6(5) . . ?
Cl3 Pt Cl3 172.8(10) 2_556 . ?
N Pt Cl2 93.7(9) . . ?
N Pt Cl2 93.7(9) 2_556 . ?
Cl1 Pt Cl2 180.000(5) . . ?
Cl3 Pt Cl2 86.4(5) 2_556 . ?
Cl3 Pt Cl2 86.4(5) . . ?
C1 O C4 122.0(12) . . ?
C1 N Pt 129.5(15) . . ?
O C1 N 119.4(13) . . ?
O C1 C2 111.7(12) . . ?
N C1 C2 128.8(13) . . ?
C1 C2 C3 111.7(14) . . ?
O C4 C5 107.5(13) . . ?
C6 C5 C4 112(2) . . ?

loop_
_geom_bond_atom_site_label_1
_geom_bond_atom_site_label_2
_geom_bond_distance
_geom_bond_site_symmetry_2
_geom_bond_publ_flag
Pt N 2.038(9) . ?
Pt N 2.038(9) 2_556 ?
Pt Cl1 2.228(15) . ?
Pt Cl3 2.300(3) 2_556 ?
Pt Cl3 2.300(3) . ?
Pt Cl2 2.397(15) . ?
O C1 1.318(15) . ?
O C4 1.42(2) . ?
N C1 1.34(2) . ?
C1 C2 1.503(18) . ?
C2 C3 1.52(2) . ?
C4 C5 1.49(2) . ?
C5 C6 1.46(4) . ?
